data_4032865
loop_
_publ_author_name
'Feng, Ruokun'
'Ning, Hanqi'
'Su, Han'
'Gao, Yuan'
'Yin, Haotian'
'Wang, Yudan'
'Yang, Zhen'
'Qi, Chenze'

_publ_section_title
;
 Selective Synthesis of Alkynylated Isoquinolines and Biisoquinolines via
 Rh(III) Catalyzed C-H Activation/1,3-Diyne Strategy.
;
_journal_issue 19
_journal_name_full 'The Journal of organic chemistry'
_journal_page_first 10408
_journal_page_last 10417
_journal_paper_doi 10.1021/acs.joc.7b01867
_journal_volume 82
_journal_year 2017
_chemical_formula_sum 'C24 H17 N'
_chemical_formula_weight 319.39
_chemical_name_systematic
; 
 ? 
;
_space_group_IT_number 7
_symmetry_cell_setting monoclinic
_symmetry_space_group_name_Hall 'P -2yc'
_symmetry_space_group_name_H-M 'P 1 c 1'
_atom_sites_solution_hydrogens geom
_atom_sites_solution_primary direct
_atom_sites_solution_secondary difmap
_audit_creation_method SHELXL-97
_cell_angle_alpha 90.00
_cell_angle_beta 99.375(2)
_cell_angle_gamma 90.00
_cell_formula_units_Z 2
_cell_length_a 8.4609(7)
_cell_length_b 12.4431(11)
_cell_length_c 8.2340(8)
_cell_measurement_reflns_used 1201
_cell_measurement_temperature 298(2)
_cell_measurement_theta_max 25.161
_cell_measurement_theta_min 2.962
_cell_volume 855.30(13)
_computing_cell_refinement 'Bruker SMART'
_computing_data_collection 'Bruker SMART'
_computing_data_reduction 'Bruker SAINT'
_computing_molecular_graphics 'Bruker SHELXTL'
_computing_publication_material 'Bruker SHELXTL'
_computing_structure_refinement 'SHELXL-97 (Sheldrick, 1997)'
_computing_structure_solution 'SHELXS-97 (Sheldrick, 1990)'
_diffrn_ambient_temperature 298(2)
_diffrn_measured_fraction_theta_full 0.995
_diffrn_measured_fraction_theta_max 0.995
_diffrn_measurement_device_type 'CCD area detector'
_diffrn_measurement_method 'phi and omega scans'
_diffrn_radiation_monochromator graphite
_diffrn_radiation_source 'fine-focus sealed tube'
_diffrn_radiation_type MoK\a
_diffrn_radiation_wavelength 0.71073
_diffrn_reflns_av_R_equivalents 0.0401
_diffrn_reflns_av_sigmaI/netI 0.0547
_diffrn_reflns_limit_h_max 5
_diffrn_reflns_limit_h_min -10
_diffrn_reflns_limit_k_max 14
_diffrn_reflns_limit_k_min -13
_diffrn_reflns_limit_l_max 9
_diffrn_reflns_limit_l_min -9
_diffrn_reflns_number 4165
_diffrn_reflns_theta_full 25.02
_diffrn_reflns_theta_max 25.02
_diffrn_reflns_theta_min 2.94
_exptl_absorpt_coefficient_mu 0.072
_exptl_absorpt_correction_T_max 0.9858
_exptl_absorpt_correction_T_min 0.9823
_exptl_absorpt_correction_type multi-scan
_exptl_absorpt_process_details sadabs
_exptl_crystal_colour colourless
_exptl_crystal_density_diffrn 1.240
_exptl_crystal_density_method 'not measured'
_exptl_crystal_description block
_exptl_crystal_F_000 336
_exptl_crystal_size_max 0.25
_exptl_crystal_size_mid 0.23
_exptl_crystal_size_min 0.20
_refine_diff_density_max 0.227
_refine_diff_density_min -0.207
_refine_diff_density_rms 0.046
_refine_ls_abs_structure_details 'Flack H D (1983), Acta Cryst. A39, 876-881'
_refine_ls_abs_structure_Flack 5(6)
_refine_ls_extinction_method none
_refine_ls_goodness_of_fit_ref 1.008
_refine_ls_hydrogen_treatment constr
_refine_ls_matrix_type full
_refine_ls_number_parameters 227
_refine_ls_number_reflns 2155
_refine_ls_number_restraints 2
_refine_ls_restrained_S_all 1.008
_refine_ls_R_factor_all 0.0831
_refine_ls_R_factor_gt 0.0486
_refine_ls_shift/su_max 0.000
_refine_ls_shift/su_mean 0.000
_refine_ls_structure_factor_coef Fsqd
_refine_ls_weighting_details 'calc w=1/[\s^2^(Fo^2^)+(0.0901P)^2^+0.0000P] where P=(Fo^2^+2Fc^2^)/3'
_refine_ls_weighting_scheme calc
_refine_ls_wR_factor_gt 0.1286
_refine_ls_wR_factor_ref 0.1518
_reflns_number_gt 1443
_reflns_number_total 2155
_reflns_threshold_expression >2sigma(I)
_cod_data_source_file jo7b01867_si_002.cif
_cod_data_source_block 151110c
_cod_depositor_comments
;
The following automatic conversions were performed:

'_symmetry_cell_setting' value 'Monoclinic' changed to 'monoclinic'
according to
/home/data/users/saulius/crontab/automatic-downloads/rss-feeds/ACS/lib/dictionaries/cif_core.dic
dictionary named 'cif_core.dic' version 2.4.2 from 2011-04-26.

Automatic conversion script
Id: cif_fix_values 4973 2017-02-22 13:04:09Z antanas 

 Adding full bibliography for 4032864--4032865.cif.
;
_cod_original_sg_symbol_H-M 'Pc   '
_cod_database_code 4032865

loop_
_symmetry_equiv_pos_as_xyz
'x, y, z'
'x, -y, z+1/2'

loop_
_atom_site_label
_atom_site_type_symbol
_atom_site_fract_x
_atom_site_fract_y
_atom_site_fract_z
_atom_site_U_iso_or_equiv
_atom_site_adp_type
_atom_site_occupancy
_atom_site_symmetry_multiplicity
_atom_site_calc_flag
_atom_site_refinement_flags
N1 N 0.9191(4) 0.1538(3) 0.7125(4) 0.0474(8) Uani 1 1 d .
C1 C 0.8872(5) 0.1141(3) 0.5643(5) 0.0477(10) Uani 1 1 d .
C2 C 0.7346(5) 0.1198(3) 0.4661(5) 0.0457(10) Uani 1 1 d .
C3 C 0.7012(6) 0.0796(3) 0.3046(5) 0.0623(13) Uani 1 1 d .
H3 H 0.7825 0.0463 0.2597 0.075 Uiso 1 1 calc R
C4 C 0.5542(7) 0.0880(3) 0.2131(6) 0.0705(16) Uani 1 1 d .
H4 H 0.5356 0.0617 0.1060 0.085 Uiso 1 1 calc R
C5 C 0.4307(7) 0.1362(4) 0.2794(6) 0.0759(16) Uani 1 1 d .
H5 H 0.3287 0.1410 0.2174 0.091 Uiso 1 1 calc R
C6 C 0.4596(6) 0.1763(3) 0.4353(5) 0.0578(11) Uani 1 1 d .
H6 H 0.3764 0.2088 0.4782 0.069 Uiso 1 1 calc R
C7 C 0.6104(5) 0.1699(3) 0.5322(4) 0.0419(10) Uani 1 1 d .
C8 C 0.6455(4) 0.2123(3) 0.6926(4) 0.0398(9) Uani 1 1 d .
C9 C 0.7976(5) 0.2037(3) 0.7752(5) 0.0446(10) Uani 1 1 d .
C10 C 0.8427(5) 0.2459(3) 0.9368(5) 0.0483(9) Uani 1 1 d .
C11 C 0.8789(5) 0.2818(3) 1.0718(5) 0.0508(10) Uani 1 1 d .
C12 C 0.9114(5) 0.3273(3) 1.2318(4) 0.0453(10) Uani 1 1 d .
C13 C 0.7897(6) 0.3693(3) 1.3032(5) 0.0579(12) Uani 1 1 d .
H13 H 0.6853 0.3688 1.2462 0.069 Uiso 1 1 calc R
C14 C 0.8217(7) 0.4122(3) 1.4588(6) 0.0652(13) Uani 1 1 d .
H14 H 0.7387 0.4411 1.5064 0.078 Uiso 1 1 calc R
C15 C 0.9727(7) 0.4127(4) 1.5436(5) 0.0672(14) Uani 1 1 d .
H15 H 0.9929 0.4414 1.6493 0.081 Uiso 1 1 calc R
C16 C 1.0957(7) 0.3710(4) 1.4743(6) 0.0665(14) Uani 1 1 d .
H16 H 1.1993 0.3710 1.5331 0.080 Uiso 1 1 calc R
C17 C 1.0662(5) 0.3294(3) 1.3181(5) 0.0586(12) Uani 1 1 d .
H17 H 1.1502 0.3024 1.2702 0.070 Uiso 1 1 calc R
C18 C 1.0232(6) 0.0592(4) 0.5036(6) 0.0720(13) Uani 1 1 d .
H18A H 1.1161 0.0608 0.5878 0.108 Uiso 1 1 calc R
H18B H 1.0464 0.0955 0.4073 0.108 Uiso 1 1 calc R
H18C H 0.9946 -0.0141 0.4765 0.108 Uiso 1 1 calc R
C19 C 0.5195(5) 0.2656(3) 0.7701(4) 0.0448(9) Uani 1 1 d .
C20 C 0.3926(5) 0.2095(4) 0.8102(5) 0.0586(11) Uani 1 1 d .
H20 H 0.3837 0.1363 0.7878 0.070 Uiso 1 1 calc R
C21 C 0.2770(6) 0.2603(5) 0.8839(6) 0.0666(12) Uani 1 1 d .
H21 H 0.1914 0.2210 0.9109 0.080 Uiso 1 1 calc R
C22 C 0.2882(6) 0.3657(5) 0.9162(6) 0.0737(14) Uani 1 1 d .
H22 H 0.2107 0.3995 0.9663 0.088 Uiso 1 1 calc R
C23 C 0.4121(7) 0.4234(4) 0.8761(6) 0.0746(14) Uani 1 1 d .
H23 H 0.4191 0.4967 0.8981 0.090 Uiso 1 1 calc R
C24 C 0.5283(6) 0.3735(3) 0.8024(5) 0.0628(12) Uani 1 1 d .
H24 H 0.6128 0.4135 0.7747 0.075 Uiso 1 1 calc R

loop_
_atom_site_aniso_label
_atom_site_aniso_U_11
_atom_site_aniso_U_22
_atom_site_aniso_U_33
_atom_site_aniso_U_23
_atom_site_aniso_U_13
_atom_site_aniso_U_12
N1 0.0385(19) 0.0541(19) 0.053(2) -0.0051(16) 0.0180(16) -0.0060(15)
C1 0.044(3) 0.047(2) 0.058(3) 0.0002(19) 0.024(2) -0.0039(19)
C2 0.056(3) 0.041(2) 0.044(2) 0.0001(17) 0.022(2) 0.0012(19)
C3 0.081(4) 0.057(3) 0.050(3) -0.006(2) 0.016(3) 0.012(2)
C4 0.097(5) 0.065(3) 0.047(3) -0.012(2) 0.006(3) 0.018(3)
C5 0.082(4) 0.084(3) 0.055(3) -0.012(3) -0.009(3) 0.020(3)
C6 0.065(3) 0.061(2) 0.048(3) -0.006(2) 0.011(2) 0.009(2)
C7 0.044(2) 0.041(2) 0.042(2) 0.0023(16) 0.011(2) -0.0021(18)
C8 0.041(2) 0.040(2) 0.040(2) -0.0042(16) 0.0132(18) -0.0060(16)
C9 0.039(2) 0.053(2) 0.045(2) 0.0004(18) 0.016(2) -0.0048(18)
C10 0.035(2) 0.059(2) 0.053(3) 0.000(2) 0.0135(19) -0.0046(17)
C11 0.043(2) 0.062(2) 0.050(3) 0.001(2) 0.014(2) -0.004(2)
C12 0.048(3) 0.050(2) 0.040(2) 0.0026(17) 0.012(2) 0.001(2)
C13 0.056(3) 0.062(3) 0.057(3) 0.006(2) 0.015(2) 0.004(2)
C14 0.077(4) 0.070(3) 0.055(3) -0.001(2) 0.031(3) 0.008(3)
C15 0.094(4) 0.064(3) 0.043(3) -0.005(2) 0.010(3) 0.004(3)
C16 0.072(3) 0.068(3) 0.056(3) -0.002(2) -0.001(3) 0.002(3)
C17 0.056(3) 0.069(3) 0.052(3) -0.001(2) 0.011(2) 0.008(2)
C18 0.060(3) 0.079(3) 0.085(3) -0.018(3) 0.035(3) 0.002(2)
C19 0.039(2) 0.062(2) 0.037(2) -0.0045(17) 0.0143(18) 0.000(2)
C20 0.047(3) 0.080(3) 0.051(2) 0.000(2) 0.013(2) -0.007(2)
C21 0.042(2) 0.106(4) 0.057(3) 0.002(2) 0.024(2) -0.003(2)
C22 0.051(3) 0.112(4) 0.063(3) -0.016(3) 0.026(2) 0.011(3)
C23 0.072(3) 0.074(3) 0.082(3) -0.020(2) 0.025(3) 0.006(3)
C24 0.053(3) 0.073(3) 0.068(3) -0.016(2) 0.026(2) -0.002(2)

loop_
_atom_type_symbol
_atom_type_description
_atom_type_scat_dispersion_real
_atom_type_scat_dispersion_imag
_atom_type_scat_source
C C 0.0033 0.0016 'International Tables Vol C Tables 4.2.6.8 and 6.1.1.4'
H H 0.0000 0.0000 'International Tables Vol C Tables 4.2.6.8 and 6.1.1.4'
N N 0.0061 0.0033 'International Tables Vol C Tables 4.2.6.8 and 6.1.1.4'

loop_
_geom_angle_atom_site_label_1
_geom_angle_atom_site_label_2
_geom_angle_atom_site_label_3
_geom_angle
C1 N1 C9 118.1(3)
N1 C1 C2 123.3(4)
N1 C1 C18 115.7(4)
C2 C1 C18 121.0(4)
C7 C2 C3 118.4(4)
C7 C2 C1 118.2(4)
C3 C2 C1 123.3(4)
C4 C3 C2 121.7(5)
C4 C3 H3 119.1
C2 C3 H3 119.1
C3 C4 C5 119.9(4)
C3 C4 H4 120.1
C5 C4 H4 120.1
C6 C5 C4 119.8(5)
C6 C5 H5 120.1
C4 C5 H5 120.1
C5 C6 C7 121.8(5)
C5 C6 H6 119.1
C7 C6 H6 119.1
C6 C7 C2 118.5(3)
C6 C7 C8 123.3(4)
C2 C7 C8 118.2(4)
C9 C8 C7 118.5(4)
C9 C8 C19 120.5(3)
C7 C8 C19 120.9(3)
C8 C9 N1 123.7(3)
C8 C9 C10 121.7(4)
N1 C9 C10 114.6(3)
C11 C10 C9 179.3(5)
C10 C11 C12 176.1(4)
C13 C12 C17 119.1(4)
C13 C12 C11 120.4(4)
C17 C12 C11 120.5(4)
C12 C13 C14 120.1(4)
C12 C13 H13 120.0
C14 C13 H13 120.0
C15 C14 C13 120.6(5)
C15 C14 H14 119.7
C13 C14 H14 119.7
C14 C15 C16 120.1(4)
C14 C15 H15 119.9
C16 C15 H15 119.9
C15 C16 C17 120.0(5)
C15 C16 H16 120.0
C17 C16 H16 120.0
C16 C17 C12 120.0(5)
C16 C17 H17 120.0
C12 C17 H17 120.0
C1 C18 H18A 109.5
C1 C18 H18B 109.5
H18A C18 H18B 109.5
C1 C18 H18C 109.5
H18A C18 H18C 109.5
H18B C18 H18C 109.5
C20 C19 C24 118.3(4)
C20 C19 C8 121.6(3)
C24 C19 C8 120.1(4)
C19 C20 C21 120.8(4)
C19 C20 H20 119.6
C21 C20 H20 119.6
C22 C21 C20 120.2(5)
C22 C21 H21 119.9
C20 C21 H21 119.9
C21 C22 C23 120.2(5)
C21 C22 H22 119.9
C23 C22 H22 119.9
C22 C23 C24 120.2(4)
C22 C23 H23 119.9
C24 C23 H23 119.9
C19 C24 C23 120.4(4)
C19 C24 H24 119.8
C23 C24 H24 119.8

loop_
_geom_bond_atom_site_label_1
_geom_bond_atom_site_label_2
_geom_bond_distance
N1 C1 1.303(5)
N1 C9 1.371(5)
C1 C2 1.409(6)
C1 C18 1.493(6)
C2 C7 1.406(5)
C2 C3 1.406(6)
C3 C4 1.348(6)
C3 H3 0.9300
C4 C5 1.391(7)
C4 H4 0.9300
C5 C6 1.362(6)
C5 H5 0.9300
C6 C7 1.392(6)
C6 H6 0.9300
C7 C8 1.408(5)
C8 C9 1.359(5)
C8 C19 1.484(5)
C9 C10 1.424(6)
C10 C11 1.191(5)
C11 C12 1.419(6)
C12 C13 1.369(6)
C12 C17 1.385(6)
C13 C14 1.374(6)
C13 H13 0.9300
C14 C15 1.352(7)
C14 H14 0.9300
C15 C16 1.368(7)
C15 H15 0.9300
C16 C17 1.371(6)
C16 H16 0.9300
C17 H17 0.9300
C18 H18A 0.9600
C18 H18B 0.9600
C18 H18C 0.9600
C19 C20 1.366(5)
C19 C24 1.369(5)
C20 C21 1.384(7)
C20 H20 0.9300
C21 C22 1.340(7)
C21 H21 0.9300
C22 C23 1.355(7)
C22 H22 0.9300
C23 C24 1.383(6)
C23 H23 0.9300
C24 H24 0.9300
